data_7227867
loop_
_publ_author_name
'Li, Haoran'
'Sheng, Tianlu'
'Xue, Zhenzhen'
'Zhu, Xiaoquan'
'Hu, Shengmin'
'Wen, Yuehong'
'Fu, Ruibiao'
'Zhuo, Chao'
'Wu, Xintao'

_publ_section_title
;
 Synthesis, structure, characterization, and multifunctional properties of
 a family of rare earth organic frameworks
;
_journal_issue 15
_journal_name_full CrystEngComm
_journal_page_first 2106
_journal_paper_doi 10.1039/C7CE00202E
_journal_volume 19
_journal_year 2017
_chemical_formula_sum 'C10 H13 O13 S2 Y3'
_chemical_formula_weight 672.05
_chemical_name_systematic
; 
 ? 
;
_space_group_IT_number 2
_symmetry_cell_setting triclinic
_symmetry_space_group_name_Hall '-P 1'
_symmetry_space_group_name_H-M 'P -1'
_atom_sites_solution_hydrogens geom
_atom_sites_solution_primary direct
_atom_sites_solution_secondary difmap
_audit_creation_method SHELXL-97
_audit_update_record
;
2017-03-02 deposited with the CCDC.
2017-03-14 downloaded from the CCDC.
;
_cell_angle_alpha 77.672(18)
_cell_angle_beta 76.786(15)
_cell_angle_gamma 79.175(19)
_cell_formula_units_Z 2
_cell_length_a 7.235(4)
_cell_length_b 9.252(4)
_cell_length_c 14.315(7)
_cell_measurement_reflns_used 2754
_cell_measurement_temperature 153(2)
_cell_measurement_theta_max 27.4816
_cell_measurement_theta_min 2.9234
_cell_volume 901.6(8)
_computing_cell_refinement 'CrystalClear (Rigaku Inc., 2008)'
_computing_data_collection 'CrystalClear (Rigaku Inc., 2008)'
_computing_data_reduction 'CrystalClear (Rigaku Inc., 2008)'
_computing_molecular_graphics 'Bruker SHELXTL'
_computing_publication_material 'Bruker SHELXTL'
_computing_structure_refinement 'SHELXL-97 (Sheldrick, 1997)'
_computing_structure_solution 'SHELXS-97 (Sheldrick, 1990)'
_diffrn_ambient_temperature 153(2)
_diffrn_measured_fraction_theta_full 0.946
_diffrn_measured_fraction_theta_max 0.946
_diffrn_measurement_device_type Saturn724
_diffrn_measurement_method CCD_Profile_fitting
_diffrn_radiation_monochromator graphite
_diffrn_radiation_source 'fine-focus sealed tube'
_diffrn_radiation_type MoK\a
_diffrn_radiation_wavelength 0.71073
_diffrn_reflns_av_R_equivalents 0.1104
_diffrn_reflns_av_sigmaI/netI 0.0858
_diffrn_reflns_limit_h_max 9
_diffrn_reflns_limit_h_min -9
_diffrn_reflns_limit_k_max 12
_diffrn_reflns_limit_k_min -12
_diffrn_reflns_limit_l_max 18
_diffrn_reflns_limit_l_min -18
_diffrn_reflns_number 10341
_diffrn_reflns_theta_full 27.50
_diffrn_reflns_theta_max 27.50
_diffrn_reflns_theta_min 2.92
_exptl_absorpt_coefficient_mu 9.873
_exptl_absorpt_correction_T_max 0.9077
_exptl_absorpt_correction_T_min 0.3837
_exptl_absorpt_correction_type multi-scan
_exptl_crystal_colour 'pale yellow'
_exptl_crystal_density_diffrn 2.475
_exptl_crystal_density_method 'not measured'
_exptl_crystal_description flake
_exptl_crystal_F_000 652
_exptl_crystal_size_max 0.12
_exptl_crystal_size_mid 0.07
_exptl_crystal_size_min 0.01
_refine_diff_density_max 3.986
_refine_diff_density_min -2.306
_refine_diff_density_rms 0.390
_refine_ls_extinction_method none
_refine_ls_goodness_of_fit_ref 1.047
_refine_ls_hydrogen_treatment mixed
_refine_ls_matrix_type full
_refine_ls_number_parameters 253
_refine_ls_number_reflns 3917
_refine_ls_number_restraints 408
_refine_ls_restrained_S_all 1.011
_refine_ls_R_factor_all 0.1002
_refine_ls_R_factor_gt 0.0948
_refine_ls_shift/su_max 0.001
_refine_ls_shift/su_mean 0.000
_refine_ls_structure_factor_coef Fsqd
_refine_ls_weighting_details 'calc w=1/[\s^2^(Fo^2^)+(0.1275P)^2^+29.2369P] where P=(Fo^2^+2Fc^2^)/3'
_refine_ls_weighting_scheme calc
_refine_ls_wR_factor_gt 0.2354
_refine_ls_wR_factor_ref 0.2399
_reflns_number_gt 3577
_reflns_number_total 3917
_reflns_threshold_expression >2sigma(I)
_cod_data_source_file c7ce00202e2.cif
_cod_data_source_block a
_cod_depositor_comments
;
The following automatic conversions were performed:

'_symmetry_cell_setting' value 'Triclinic' changed to 'triclinic'
according to
/home/data/users/saulius/crontab/automatic-downloads/rss-feeds/RSC/lib/dictionaries/cif_core.dic
dictionary named 'cif_core.dic' version 2.4.2 from 2011-04-26.

'_exptl_absorpt_correction_type' value 'Multi-scan' changed to
'multi-scan' according to
/home/data/users/saulius/crontab/automatic-downloads/rss-feeds/RSC/lib/dictionaries/cif_core.dic
dictionary named 'cif_core.dic' version 2.4.2 from 2011-04-26.

Automatic conversion script
Id: cif_fix_values 4973 2017-02-22 13:04:09Z antanas 

 Adding full bibliography for 7227864--7227867.cif.
;
_cod_original_sg_symbol_H-M 'P-1   '
_cod_database_code 7227867

loop_
_symmetry_equiv_pos_as_xyz
'x, y, z'
'-x, -y, -z'

loop_
_atom_site_label
_atom_site_type_symbol
_atom_site_fract_x
_atom_site_fract_y
_atom_site_fract_z
_atom_site_U_iso_or_equiv
_atom_site_adp_type
_atom_site_occupancy
_atom_site_symmetry_multiplicity
_atom_site_calc_flag
_atom_site_refinement_flags
Y1 Y 0.05514(9) 0.65076(7) 0.55685(5) 0.00617(15) Uani 1 1 d .
Y2 Y -0.26778(9) 0.98631(7) 0.54848(5) 0.00648(15) Uani 1 1 d .
Y3 Y -0.43040(9) 0.64882(7) 0.55737(5) 0.00595(15) Uani 1 1 d .
S1 S 0.2072(3) 0.6546(2) 0.77019(14) 0.0133(4) Uani 1 1 d .
S2 S -0.3140(5) 1.1445(3) 0.76011(19) 0.0364(7) Uani 1 1 d .
O1 O 0.0765(8) 0.6013(7) 0.7228(4) 0.0153(10) Uani 1 1 d U
O2 O 0.4074(8) 0.6190(7) 0.7223(5) 0.0167(11) Uani 1 1 d U
O3 O 0.1543(10) 0.8116(7) 0.7756(5) 0.0219(13) Uani 1 1 d U
O4 O -0.3154(9) 1.0132(7) 0.7177(5) 0.0188(10) Uani 1 1 d U
O5 O -0.1266(13) 1.2016(10) 0.7245(6) 0.0409(18) Uani 1 1 d U
O6 O -0.4792(13) 1.2592(9) 0.7446(6) 0.0368(17) Uani 1 1 d U
O7 O 0.0400(7) 0.9026(6) 0.5781(4) 0.0106(9) Uani 1 1 d U
H7B H 0.0536 0.9106 0.6433 0.013 Uiso 1 1 calc R
O8 O -0.5627(8) 0.9075(6) 0.5796(4) 0.0116(10) Uani 1 1 d U
H8B H -0.6383 0.9160 0.6449 0.014 Uiso 1 1 calc R
O9 O -0.6646(8) 0.7567(6) 0.4620(4) 0.0104(10) Uani 1 1 d U
H9B H -0.6279 0.7288 0.3972 0.013 Uiso 1 1 calc R
O10 O -0.3429(7) 0.5208(6) 0.4236(4) 0.0097(9) Uani 1 1 d U
H10A H -0.3300 0.5885 0.3604 0.012 Uiso 1 1 calc R
O11 O -0.1492(8) 0.4699(6) 0.5785(4) 0.0119(10) Uani 1 1 d U
H11A H -0.1604 0.4026 0.6418 0.014 Uiso 1 1 calc R
O12 O -0.1795(8) 0.7825(6) 0.4660(4) 0.0102(9) Uani 1 1 d U
H12A H -0.1513 0.7983 0.3946 0.012 Uiso 1 1 calc R
O13 O -0.2476(7) 0.7375(6) 0.6416(4) 0.0104(9) Uani 1 1 d U
H13A H -0.2758 0.7209 0.7130 0.012 Uiso 1 1 calc R
C1 C 0.1869(11) 0.5487(9) 0.8888(6) 0.0131(16) Uani 1 1 d .
C2 C 0.3494(12) 0.4598(10) 0.9146(6) 0.0177(18) Uani 1 1 d .
H2A H 0.4659 0.4595 0.8706 0.021 Uiso 1 1 calc R
C3 C 0.3385(12) 0.3696(10) 1.0074(7) 0.0188(18) Uani 1 1 d .
H3A H 0.4499 0.3139 1.0254 0.023 Uiso 1 1 calc R
C4 C 0.1652(12) 0.3620(9) 1.0727(7) 0.0169(18) Uani 1 1 d .
H4A H 0.1598 0.2986 1.1328 0.020 Uiso 1 1 calc R
C5 C 0.0060(12) 0.5473(9) 0.9532(6) 0.0134(16) Uani 1 1 d U
C6 C -0.3402(17) 1.0880(11) 0.8892(8) 0.031(2) Uani 1 1 d .
C7 C -0.207(2) 1.1246(14) 0.9301(9) 0.040(3) Uani 1 1 d .
H7A H -0.1069 1.1707 0.8895 0.048 Uiso 1 1 calc R
C8 C -0.2153(18) 1.0956(14) 1.0310(9) 0.037(3) Uani 1 1 d .
H8A H -0.1226 1.1224 1.0569 0.045 Uiso 1 1 calc R
C9 C -0.3662(17) 1.0251(13) 1.0921(8) 0.036(3) Uani 1 1 d .
H9A H -0.3746 1.0058 1.1593 0.043 Uiso 1 1 calc R
C10 C -0.4935(16) 1.0170(11) 0.9482(6) 0.024(2) Uani 1 1 d .

loop_
_atom_site_aniso_label
_atom_site_aniso_U_11
_atom_site_aniso_U_22
_atom_site_aniso_U_33
_atom_site_aniso_U_23
_atom_site_aniso_U_13
_atom_site_aniso_U_12
Y1 0.0038(3) 0.0056(3) 0.0088(3) -0.0047(2) 0.0023(2) -0.0001(2)
Y2 0.0032(3) 0.0065(3) 0.0092(3) -0.0041(2) 0.0020(2) -0.0002(2)
Y3 0.0032(3) 0.0060(3) 0.0083(3) -0.0045(2) 0.0022(2) -0.0001(2)
S1 0.0131(8) 0.0150(8) 0.0092(8) -0.0041(7) 0.0052(7) -0.0020(7)
S2 0.0715(19) 0.0203(11) 0.0151(11) -0.0059(9) -0.0026(12) -0.0051(12)
O1 0.0138(18) 0.0177(18) 0.0124(18) -0.0041(16) 0.0033(16) -0.0030(16)
O2 0.015(2) 0.021(2) 0.013(2) -0.0051(18) 0.0034(18) -0.0041(18)
O3 0.032(3) 0.018(2) 0.011(2) -0.004(2) 0.000(2) 0.003(2)
O4 0.0241(19) 0.0176(18) 0.0131(18) -0.0077(17) 0.0033(17) -0.0023(17)
O5 0.053(4) 0.040(3) 0.027(3) -0.004(3) 0.003(3) -0.014(3)
O6 0.056(4) 0.024(3) 0.020(3) -0.002(3) -0.003(3) 0.012(3)
O7 0.0090(17) 0.0133(17) 0.0098(17) -0.0054(15) 0.0020(15) -0.0029(15)
O8 0.0115(17) 0.0130(18) 0.0098(18) -0.0069(16) 0.0035(16) -0.0020(16)
O9 0.0101(17) 0.0141(18) 0.0059(18) -0.0038(16) 0.0026(16) -0.0017(16)
O10 0.0092(17) 0.0117(18) 0.0087(18) -0.0059(16) 0.0013(15) -0.0023(16)
O11 0.0125(17) 0.0157(18) 0.0081(18) -0.0039(16) 0.0002(16) -0.0042(16)
O12 0.0109(17) 0.0127(17) 0.0057(17) -0.0037(15) 0.0039(15) -0.0031(15)
O13 0.0100(17) 0.0124(17) 0.0093(17) -0.0071(15) 0.0018(15) -0.0017(15)
C1 0.013(3) 0.020(4) 0.009(3) -0.008(3) 0.004(3) -0.010(3)
C2 0.013(3) 0.028(4) 0.010(4) -0.007(3) 0.004(3) 0.000(3)
C3 0.016(3) 0.025(4) 0.017(4) -0.008(3) -0.003(3) 0.000(3)
C4 0.016(3) 0.014(4) 0.016(4) -0.004(3) 0.006(3) -0.002(3)
C5 0.014(3) 0.017(3) 0.007(3) -0.005(2) 0.003(2) -0.002(2)
C6 0.048(6) 0.019(4) 0.023(5) -0.009(4) 0.003(4) -0.003(4)
C7 0.052(7) 0.041(6) 0.026(5) -0.020(5) 0.001(5) 0.005(5)
C8 0.040(6) 0.041(6) 0.030(5) -0.016(5) -0.009(5) 0.010(5)
C9 0.046(6) 0.036(5) 0.025(5) -0.018(4) -0.008(5) 0.009(5)
C10 0.041(5) 0.019(4) 0.005(4) 0.004(3) -0.001(4) -0.001(4)

loop_
_atom_type_symbol
_atom_type_description
_atom_type_scat_dispersion_real
_atom_type_scat_dispersion_imag
_atom_type_scat_source
C C 0.0033 0.0016 'International Tables Vol C Tables 4.2.6.8 and 6.1.1.4'
H H 0.0000 0.0000 'International Tables Vol C Tables 4.2.6.8 and 6.1.1.4'
O O 0.0106 0.0060 'International Tables Vol C Tables 4.2.6.8 and 6.1.1.4'
S S 0.1246 0.1234 'International Tables Vol C Tables 4.2.6.8 and 6.1.1.4'
Y Y -2.7962 3.5667 'International Tables Vol C Tables 4.2.6.8 and 6.1.1.4'

loop_
_geom_angle_atom_site_label_1
_geom_angle_atom_site_label_2
_geom_angle_atom_site_label_3
_geom_angle
_geom_angle_site_symmetry_1
_geom_angle_site_symmetry_3
O13 Y1 O11 131.6(2) . 2_566
O13 Y1 O1 73.9(2) . .
O11 Y1 O1 138.7(2) 2_566 .
O13 Y1 O11 71.0(2) . .
O11 Y1 O11 72.4(2) 2_566 .
O1 Y1 O11 93.3(2) . .
O13 Y1 O12 61.56(19) . .
O11 Y1 O12 80.99(19) 2_566 .
O1 Y1 O12 135.02(19) . .
O11 Y1 O12 78.4(2) . .
O13 Y1 O7 69.30(19) . .
O11 Y1 O7 133.82(19) 2_566 .
O1 Y1 O7 81.6(2) . .
O11 Y1 O7 139.85(19) . .
O12 Y1 O7 77.7(2) . .
O13 Y1 O10 142.56(19) . 2_566
O11 Y1 O10 72.2(2) 2_566 2_566
O1 Y1 O10 71.50(19) . 2_566
O11 Y1 O10 97.11(19) . 2_566
O12 Y1 O10 152.88(19) . 2_566
O7 Y1 O10 118.28(19) . 2_566
O13 Y1 O9 137.17(19) . 1_655
O11 Y1 O9 75.4(2) 2_566 1_655
O1 Y1 O9 108.7(2) . 1_655
O11 Y1 O9 147.5(2) . 1_655
O12 Y1 O9 100.38(19) . 1_655
O7 Y1 O9 68.93(19) . 1_655
O10 Y1 O9 69.12(18) 2_566 1_655
O13 Y1 Y3 41.09(15) . .
O11 Y1 Y3 90.61(14) 2_566 .
O1 Y1 Y3 104.92(14) . .
O11 Y1 Y3 42.92(13) . .
O12 Y1 Y3 42.07(13) . .
O7 Y1 Y3 99.82(13) . .
O10 Y1 Y3 140.03(14) 2_566 .
O9 Y1 Y3 142.14(14) 1_655 .
O13 Y1 Y2 42.74(13) . .
O11 Y1 Y2 120.45(14) 2_566 .
O1 Y1 Y2 100.15(14) . .
O11 Y1 Y2 102.39(14) . .
O12 Y1 Y2 41.58(14) . .
O7 Y1 Y2 40.98(13) . .
O10 Y1 Y2 159.26(14) 2_566 .
O9 Y1 Y2 97.01(13) 1_655 .
Y3 Y1 Y2 59.83(3) . .
O13 Y1 Y3 139.08(15) . 1_655
O11 Y1 Y3 89.25(14) 2_566 1_655
O1 Y1 Y3 74.85(14) . 1_655
O11 Y1 Y3 136.53(14) . 1_655
O12 Y1 Y3 138.43(14) . 1_655
O7 Y1 Y3 80.67(13) . 1_655
O10 Y1 Y3 39.42(14) 2_566 1_655
O9 Y1 Y3 38.31(13) 1_655 1_655
Y3 Y1 Y3 179.43(3) . 1_655
Y2 Y1 Y3 120.69(4) . 1_655
O13 Y1 Y1 102.00(15) . 2_566
O11 Y1 Y1 36.32(14) 2_566 2_566
O1 Y1 Y1 119.97(16) . 2_566
O11 Y1 Y1 36.03(14) . 2_566
O12 Y1 Y1 77.19(14) . 2_566
O7 Y1 Y1 154.49(14) . 2_566
O10 Y1 Y1 83.61(14) 2_566 2_566
O9 Y1 Y1 111.66(14) 1_655 2_566
Y3 Y1 Y1 63.34(3) . 2_566
Y2 Y1 Y1 116.50(4) . 2_566
Y3 Y1 Y1 116.30(3) 1_655 2_566
O8 Y2 O9 104.90(19) . 2_476
O8 Y2 O7 140.4(2) . .
O9 Y2 O7 109.7(2) 2_476 .
O8 Y2 O12 81.49(19) . .
O9 Y2 O12 147.61(19) 2_476 .
O7 Y2 O12 79.6(2) . .
O8 Y2 O7 142.3(2) . 2_576
O9 Y2 O7 71.31(19) 2_476 2_576
O7 Y2 O7 69.3(2) . 2_576
O12 Y2 O7 84.24(19) . 2_576
O8 Y2 O8 68.4(2) . 2_476
O9 Y2 O8 70.3(2) 2_476 2_476
O7 Y2 O8 141.99(19) . 2_476
O12 Y2 O8 83.4(2) . 2_476
O7 Y2 O8 75.4(2) 2_576 2_476
O8 Y2 O13 70.94(19) . .
O9 Y2 O13 151.35(19) 2_476 .
O7 Y2 O13 69.45(19) . .
O12 Y2 O13 60.98(19) . .
O7 Y2 O13 129.68(18) 2_576 .
O8 Y2 O13 129.0(2) 2_476 .
O8 Y2 O4 89.9(2) . .
O9 Y2 O4 77.8(2) 2_476 .
O7 Y2 O4 79.3(2) . .
O12 Y2 O4 134.4(2) . .
O7 Y2 O4 124.1(2) 2_576 .
O8 Y2 O4 134.2(2) 2_476 .
O13 Y2 O4 73.9(2) . .
O8 Y2 Y3 44.47(14) . .
O9 Y2 Y3 148.44(14) 2_476 .
O7 Y2 Y3 101.59(14) . .
O12 Y2 Y3 42.17(13) . .
O7 Y2 Y3 125.62(14) 2_576 .
O8 Y2 Y3 87.57(14) 2_476 .
O13 Y2 Y3 41.42(14) . .
O4 Y2 Y3 104.88(16) . .
O8 Y2 Y1 103.44(14) . .
O9 Y2 Y1 151.43(14) 2_476 .
O7 Y2 Y1 42.55(14) . .
O12 Y2 Y1 42.07(14) . .
O7 Y2 Y1 88.36(13) 2_576 .
O8 Y2 Y1 124.78(14) 2_476 .
O13 Y2 Y1 41.37(13) . .
O4 Y2 Y1 98.71(15) . .
Y3 Y2 Y1 60.08(4) . .
O8 Y2 Y1 137.72(14) . 2_576
O9 Y2 Y1 36.93(13) 2_476 2_576
O7 Y2 Y1 81.57(14) . 2_576
O12 Y2 Y1 120.70(14) . 2_576
O7 Y2 Y1 36.62(14) 2_576 2_576
O8 Y2 Y1 78.36(14) 2_476 2_576
O13 Y2 Y1 150.37(14) . 2_576
O4 Y2 Y1 95.35(16) . 2_576
Y3 Y2 Y1 159.77(3) . 2_576
Y1 Y2 Y1 117.04(4) . 2_576
O8 Y2 Y2 161.65(14) . 2_576
O9 Y2 Y2 90.44(14) 2_476 2_576
O7 Y2 Y2 34.94(14) . 2_576
O12 Y2 Y2 80.17(14) . 2_576
O7 Y2 Y2 34.40(13) 2_576 2_576
O8 Y2 Y2 108.72(14) 2_476 2_576
O13 Y2 Y2 100.30(13) . 2_576
O4 Y2 Y2 103.38(16) . 2_576
Y3 Y2 Y2 118.54(3) . 2_576
Y1 Y2 Y2 62.47(3) . 2_576
Y1 Y2 Y2 54.57(3) 2_576 2_576
O13 Y3 O9 135.79(19) . .
O13 Y3 O10 131.90(19) . .
O9 Y3 O10 76.15(19) . .
O13 Y3 O12 61.7(2) . .
O9 Y3 O12 98.3(2) . .
O10 Y3 O12 82.08(19) . .
O13 Y3 O2 73.7(2) . 1_455
O9 Y3 O2 106.7(2) . 1_455
O10 Y3 O2 140.7(2) . 1_455
O12 Y3 O2 134.0(2) . 1_455
O13 Y3 O11 70.4(2) . .
O9 Y3 O11 148.0(2) . .
O10 Y3 O11 71.8(2) . .
O12 Y3 O11 77.64(19) . .
O2 Y3 O11 98.0(2) 1_455 .
O13 Y3 O10 143.16(19) . 2_466
O9 Y3 O10 69.89(19) . 2_466
O10 Y3 O10 71.5(2) . 2_466
O12 Y3 O10 152.9(2) . 2_466
O2 Y3 O10 73.0(2) 1_455 2_466
O11 Y3 O10 99.26(19) . 2_466
O13 Y3 O8 69.28(19) . .
O9 Y3 O8 68.0(2) . .
O10 Y3 O8 135.31(19) . .
O12 Y3 O8 77.77(18) . .
O2 Y3 O8 76.9(2) 1_455 .
O11 Y3 O8 139.1(2) . .
O10 Y3 O8 117.06(18) 2_466 .
O13 Y3 Y2 42.90(13) . .
O9 Y3 Y2 95.08(15) . .
O10 Y3 Y2 121.84(14) . .
O12 Y3 Y2 41.73(14) . .
O2 Y3 Y2 97.21(16) 1_455 .
O11 Y3 Y2 101.75(15) . .
O10 Y3 Y2 157.90(12) 2_466 .
O8 Y3 Y2 40.84(13) . .
O13 Y3 Y1 41.18(13) . .
O9 Y3 Y1 140.19(14) . .
O10 Y3 Y1 90.74(13) . .
O12 Y3 Y1 42.13(14) . .
O2 Y3 Y1 106.93(16) 1_455 .
O11 Y3 Y1 42.02(14) . .
O10 Y3 Y1 141.28(13) 2_466 .
O8 Y3 Y1 99.91(14) . .
Y2 Y3 Y1 60.09(3) . .
O13 Y3 Y1 138.64(13) . 1_455
O9 Y3 Y1 39.36(13) . 1_455
O10 Y3 Y1 89.41(13) . 1_455
O12 Y3 Y1 137.38(14) . 1_455
O2 Y3 Y1 73.27(16) 1_455 1_455
O11 Y3 Y1 138.54(14) . 1_455
O10 Y3 Y1 39.27(12) 2_466 1_455
O8 Y3 Y1 79.60(14) . 1_455
Y2 Y3 Y1 119.38(3) . 1_455
Y1 Y3 Y1 179.43(3) . 1_455
O13 Y3 Y1 100.73(13) . 2_566
O9 Y3 Y1 112.65(14) . 2_566
O10 Y3 Y1 36.51(13) . 2_566
O12 Y3 Y1 76.18(14) . 2_566
O2 Y3 Y1 124.87(15) 1_455 2_566
O11 Y3 Y1 35.36(14) . 2_566
O10 Y3 Y1 85.84(13) 2_466 2_566
O8 Y3 Y1 153.74(13) . 2_566
Y2 Y3 Y1 115.49(4) . 2_566
Y1 Y3 Y1 61.94(3) . 2_566
Y1 Y3 Y1 118.42(3) 1_455 2_566
O3 S1 O2 112.2(4) . .
O3 S1 O1 112.0(4) . .
O2 S1 O1 110.9(4) . .
O3 S1 C1 109.4(4) . .
O2 S1 C1 105.8(4) . .
O1 S1 C1 106.1(4) . .
O6 S2 O4 111.3(5) . .
O6 S2 O5 113.3(5) . .
O4 S2 O5 110.9(5) . .
O6 S2 C6 105.8(5) . .
O4 S2 C6 108.4(4) . .
O5 S2 C6 106.8(6) . .
S1 O1 Y1 128.6(3) . .
S1 O2 Y3 133.6(4) . 1_655
S2 O4 Y2 130.3(4) . .
Y2 O7 Y2 110.7(2) . 2_576
Y2 O7 Y1 96.5(2) . .
Y2 O7 Y1 107.5(2) 2_576 .
Y2 O7 H7B 113.6 . .
Y2 O7 H7B 113.6 2_576 .
Y1 O7 H7B 113.6 . .
Y2 O8 Y2 111.6(2) . 2_476
Y2 O8 Y3 94.69(19) . .
Y2 O8 Y3 106.4(2) 2_476 .
Y2 O8 H8B 114.1 . .
Y2 O8 H8B 114.1 2_476 .
Y3 O8 H8B 114.1 . .
Y2 O9 Y3 111.9(2) 2_476 .
Y2 O9 Y1 107.9(2) 2_476 1_455
Y3 O9 Y1 102.3(2) . 1_455
Y2 O9 H9B 111.4 2_476 .
Y3 O9 H9B 111.4 . .
Y1 O9 H9B 111.4 1_455 .
Y3 O10 Y1 107.6(2) . 2_566
Y3 O10 Y3 108.5(2) . 2_466
Y1 O10 Y3 101.3(2) 2_566 2_466
Y3 O10 H10A 112.9 . .
Y1 O10 H10A 112.9 2_566 .
Y3 O10 H10A 112.9 2_466 .
Y1 O11 Y1 107.6(2) 2_566 .
Y1 O11 Y3 108.3(2) 2_566 .
Y1 O11 Y3 95.1(2) . .
Y1 O11 H11A 114.7 2_566 .
Y1 O11 H11A 114.7 . .
Y3 O11 H11A 114.7 . .
Y2 O12 Y3 96.10(19) . .
Y2 O12 Y1 96.4(2) . .
Y3 O12 Y1 95.8(2) . .
Y2 O12 H12A 120.8 . .
Y3 O12 H12A 120.8 . .
Y1 O12 H12A 120.8 . .
Y3 O13 Y1 97.7(2) . .
Y3 O13 Y2 95.7(2) . .
Y1 O13 Y2 95.9(2) . .
Y3 O13 H13A 120.6 . .
Y1 O13 H13A 120.6 . .
Y2 O13 H13A 120.6 . .
C2 C1 C5 121.2(8) . .
C2 C1 S1 117.9(6) . .
C5 C1 S1 120.7(6) . .
C1 C2 C3 119.8(8) . .
C1 C2 H2A 120.1 . .
C3 C2 H2A 120.1 . .
C4 C3 C2 121.4(8) . .
C4 C3 H3A 119.3 . .
C2 C3 H3A 119.3 . .
C3 C4 C5 119.5(8) . 2_567
C3 C4 H4A 120.2 . .
C5 C4 H4A 120.2 2_567 .
C1 C5 C5 118.9(9) . 2_567
C1 C5 C4 122.1(7) . 2_567
C5 C5 C4 119.0(9) 2_567 2_567
C7 C6 C10 120.3(10) . .
C7 C6 S2 116.0(9) . .
C10 C6 S2 123.5(9) . .
C6 C7 C8 122.7(12) . .
C6 C7 H7A 118.7 . .
C8 C7 H7A 118.7 . .
C7 C8 C9 118.6(13) . .
C7 C8 H8A 120.7 . .
C9 C8 H8A 120.7 . .
C8 C9 C10 120.3(10) . 2_477
C8 C9 H9A 119.8 . .
C10 C9 H9A 119.8 2_477 .
C6 C10 C9 121.9(9) . 2_477
C6 C10 C10 119.1(13) . 2_477
C9 C10 C10 118.9(12) 2_477 2_477

loop_
_geom_bond_atom_site_label_1
_geom_bond_atom_site_label_2
_geom_bond_distance
_geom_bond_site_symmetry_2
Y1 O13 2.336(5) .
Y1 O11 2.345(6) 2_566
Y1 O1 2.357(6) .
Y1 O11 2.362(6) .
Y1 O12 2.370(6) .
Y1 O7 2.392(6) .
Y1 O10 2.402(5) 2_566
Y1 O9 2.415(6) 1_655
Y1 Y3 3.515(2) .
Y1 Y2 3.5151(16) .
Y1 Y3 3.721(2) 1_655
Y1 Y1 3.7997(19) 2_566
Y2 O8 2.301(6) .
Y2 O9 2.315(6) 2_476
Y2 O7 2.320(6) .
Y2 O12 2.347(6) .
Y2 O7 2.352(5) 2_576
Y2 O8 2.374(6) 2_476
Y2 O13 2.398(5) .
Y2 O4 2.428(7) .
Y2 Y3 3.5061(17) .
Y2 Y1 3.8253(18) 2_576
Y2 Y2 3.843(2) 2_576
Y3 O13 2.331(6) .
Y3 O9 2.361(6) .
Y3 O10 2.367(6) .
Y3 O12 2.367(6) .
Y3 O2 2.367(6) 1_455
Y3 O11 2.403(6) .
Y3 O10 2.409(6) 2_466
Y3 O8 2.464(6) .
Y3 Y1 3.721(2) 1_455
Y3 Y1 3.8480(16) 2_566
S1 O3 1.445(7) .
S1 O2 1.463(6) .
S1 O1 1.486(7) .
S1 C1 1.759(8) .
S2 O6 1.466(8) .
S2 O4 1.472(7) .
S2 O5 1.488(10) .
S2 C6 1.786(11) .
O2 Y3 2.367(6) 1_655
O7 Y2 2.352(5) 2_576
O7 H7B 0.9800 .
O8 Y2 2.374(6) 2_476
O8 H8B 0.9800 .
O9 Y2 2.315(6) 2_476
O9 Y1 2.415(6) 1_455
O9 H9B 0.9800 .
O10 Y1 2.402(5) 2_566
O10 Y3 2.409(6) 2_466
O10 H10A 0.9800 .
O11 Y1 2.345(6) 2_566
O11 H11A 0.9800 .
O12 H12A 0.9800 .
O13 H13A 0.9800 .
C1 C2 1.378(12) .
C1 C5 1.419(11) .
C2 C3 1.404(12) .
C2 H2A 0.9300 .
C3 C4 1.386(12) .
C3 H3A 0.9300 .
C4 C5 1.436(12) 2_567
C4 H4A 0.9300 .
C5 C5 1.429(16) 2_567
C5 C4 1.436(12) 2_567
C6 C7 1.360(19) .
C6 C10 1.408(15) .
C7 C8 1.401(17) .
C7 H7A 0.9300 .
C8 C9 1.403(18) .
C8 H8A 0.9300 .
C9 C10 1.425(17) 2_477
C9 H9A 0.9300 .
C10 C9 1.425(17) 2_477
C10 C10 1.433(17) 2_477
